data_7248276
loop_
_publ_author_name
'Korobeynikov, Nikita A.'
'Usoltsev, Andrey N.'
'Sokolov, Maxim N.'
'Novikov, Alexander S.'
'Adonin, Sergey A.'

_publ_section_title
;
 Polymeric polyiodo-chlorotellurates(iv): new supramolecular hybrids in
 halometalate chemistry
;
_journal_issue 14
_journal_name_full CrystEngComm
_journal_page_first 2018
_journal_page_last 2024
_journal_paper_doi 10.1039/D4CE00088A
_journal_volume 26
_journal_year 2024
_chemical_formula_moiety 'Cl6 Te, I2, 2(C6 H8 N)'
_chemical_formula_sum 'C12 H16 Cl6 I2 N2 Te'
_chemical_formula_weight 782.37
_space_group_crystal_system monoclinic
_space_group_IT_number 15
_space_group_name_Hall '-C 2yc'
_space_group_name_H-M_alt 'C 1 2/c 1'
_atom_sites_solution_hydrogens geom
_audit_creation_date 2023-10-16
_audit_creation_method
;
Olex2 1.5
(compiled 2023.08.24 svn.re1ec1418 for OlexSys, GUI svn.r6817)
;
_audit_update_record
;
2023-11-24 deposited with the CCDC.	2024-03-05 downloaded from the CCDC.
;
_cell_angle_alpha 90
_cell_angle_beta 111.399(4)
_cell_angle_gamma 90
_cell_formula_units_Z 4
_cell_length_a 13.6493(11)
_cell_length_b 10.0133(6)
_cell_length_c 18.0921(14)
_cell_measurement_reflns_used 6399
_cell_measurement_temperature 150(2)
_cell_measurement_theta_max 29.91
_cell_measurement_theta_min 2.42
_cell_volume 2302.3(3)
_computing_molecular_graphics 'Olex2 1.5 (Dolomanov et al., 2009)'
_computing_publication_material 'Olex2 1.5 (Dolomanov et al., 2009)'
_computing_structure_refinement 'SHELXL 2017/1 (Sheldrick, 2015)'
_computing_structure_solution 'SHELXT 2014/5 (Sheldrick, 2014)'
_diffrn_ambient_temperature 150.00
_diffrn_detector PIXEL
_diffrn_detector_area_resol_mean 7.41
_diffrn_detector_type 'Bruker PHOTON III area detector'
_diffrn_measured_fraction_theta_full 1.000
_diffrn_measured_fraction_theta_max 1.000
_diffrn_measurement_device 'three-circle diffractometer'
_diffrn_measurement_device_type 'Bruker D8 Venture diffractometer'
_diffrn_measurement_method '\w and \f scans'
_diffrn_radiation_monochromator 'Incoatec HELIOS multilayer mirrors'
_diffrn_radiation_type MoK\a
_diffrn_radiation_wavelength 0.71073
_diffrn_reflns_av_R_equivalents 0.0456
_diffrn_reflns_av_unetI/netI 0.0401
_diffrn_reflns_Laue_measured_fraction_full 1.000
_diffrn_reflns_Laue_measured_fraction_max 1.000
_diffrn_reflns_limit_h_max 19
_diffrn_reflns_limit_h_min -19
_diffrn_reflns_limit_k_max 14
_diffrn_reflns_limit_k_min -14
_diffrn_reflns_limit_l_max 21
_diffrn_reflns_limit_l_min -25
_diffrn_reflns_number 14647
_diffrn_reflns_point_group_measured_fraction_full 1.000
_diffrn_reflns_point_group_measured_fraction_max 1.000
_diffrn_reflns_theta_full 25.242
_diffrn_reflns_theta_max 30.552
_diffrn_reflns_theta_min 2.418
_diffrn_source 'Incoatec IuS3.0 microfocus X-ray tube'
_diffrn_source_current 1.4
_diffrn_source_power 0.07
_diffrn_source_voltage 50.0
_exptl_absorpt_coefficient_mu 4.669
_exptl_absorpt_correction_T_max 0.7461
_exptl_absorpt_correction_T_min 0.6088
_exptl_absorpt_correction_type multi-scan
_exptl_absorpt_process_details
;
SADABS-2016/2 (Bruker,2016/2) was used for absorption correction.
wR2(int) was 0.0799 before and 0.0530 after correction.
The Ratio of minimum to maximum transmission is 0.8160.
The \l/2 correction factor is Not present.
;
_exptl_crystal_colour 'dark orange'
_exptl_crystal_colour_modifier dark
_exptl_crystal_colour_primary orange
_exptl_crystal_density_diffrn 2.257
_exptl_crystal_description block
_exptl_crystal_F_000 1448
_exptl_crystal_size_max 0.07
_exptl_crystal_size_mid 0.05
_exptl_crystal_size_min 0.03
_refine_diff_density_max 0.639
_refine_diff_density_min -0.965
_refine_diff_density_rms 0.143
_refine_ls_extinction_method none
_refine_ls_goodness_of_fit_ref 1.029
_refine_ls_hydrogen_treatment constr
_refine_ls_matrix_type full
_refine_ls_number_parameters 171
_refine_ls_number_reflns 3531
_refine_ls_number_restraints 69
_refine_ls_restrained_S_all 1.022
_refine_ls_R_factor_all 0.0418
_refine_ls_R_factor_gt 0.0303
_refine_ls_shift/su_max 0.001
_refine_ls_shift/su_mean 0.000
_refine_ls_structure_factor_coef Fsqd
_refine_ls_weighting_details 'w=1/[\s^2^(Fo^2^)+(0.0200P)^2^+1.9040P] where P=(Fo^2^+2Fc^2^)/3'
_refine_ls_weighting_scheme calc
_refine_ls_wR_factor_gt 0.0546
_refine_ls_wR_factor_ref 0.0578
_reflns_Friedel_coverage 0.000
_reflns_number_gt 2923
_reflns_number_total 3531
_reflns_threshold_expression 'I > 2\s(I)'
_cod_data_source_file d4ce00088a2.cif
_cod_data_source_block nk1021_a
_cod_depositor_comments 'Adding full bibliography for 7248275--7248279.cif.'
_cod_database_code 7248276
_shelx_shelxl_version_number 2017/1
_shelx_space_group_comment
;
The symmetry employed for this shelxl refinement is uniquely defined
by the following loop, which should always be used as a source of
symmetry information in preference to the above space-group names.
They are only intended as comments.
;
_olex2_refinement_description
;
1. Fixed Uiso
 At 1.2 times of:
  All C(H) groups, All N(H) groups
 At 1.5 times of:
  All C(H,H,H) groups
2. Uiso/Uaniso restraints and constraints
Uanis(C3) \\sim Ueq, Uanis(C3A) \\sim Ueq: with sigma of 0.005 and sigma for
terminal atoms of 0.01
3. Rigid body (RIGU) restrains
 N1, C1, C2, C3, C3, C5, C6
 with sigma for 1-2 distances of 0.004 and sigma for 1-3 distances of 0.004
 N1A, C1A, C2A, C3A, C3A, C4A, C6A
 with sigma for 1-2 distances of 0.004 and sigma for 1-3 distances of 0.004
4. Others
 Sof(N1A)=Sof(H1A)=Sof(C1A)=Sof(H2A)=Sof(C2A)=Sof(H3A)=Sof(C3A)=Sof(C4A)=
 Sof(H5A)=Sof(C5A)=Sof(H6A)=Sof(C6A)=Sof(H7D)=Sof(H7E)=Sof(H7F)=1-FVAR(1)
 Sof(N1)=Sof(H1)=Sof(C1)=Sof(H2)=Sof(C2)=Sof(H3)=Sof(C3)=Sof(C4)=Sof(H5)=
 Sof(C5)=Sof(H6)=Sof(C6)=Sof(H7A)=Sof(H7B)=Sof(H7C)=FVAR(1)
5.a Aromatic/amide H refined with riding coordinates:
 N1(H1), C1(H2), C2(H3), C4(H5), C5(H6), N1A(H1A), C1A(H2A), C2A(H3A),
 C4A(H5A), C5A(H6A)
5.b Idealised Me refined as rotating group:
 C6(H7A,H7B,H7C), C6A(H7D,H7E,H7F)
;
_olex2_submission_special_instructions 'No special instructions were received'

loop_
_space_group_symop_operation_xyz
'x, y, z'
'-x, y, -z+1/2'
'x+1/2, y+1/2, z'
'-x+1/2, y+1/2, -z+1/2'
'-x, -y, -z'
'x, -y, z-1/2'
'-x+1/2, -y+1/2, -z'
'x+1/2, -y+1/2, z-1/2'

loop_
_atom_site_label
_atom_site_type_symbol
_atom_site_fract_x
_atom_site_fract_y
_atom_site_fract_z
_atom_site_U_iso_or_equiv
_atom_site_adp_type
_atom_site_occupancy
_atom_site_site_symmetry_order
_atom_site_calc_flag
_atom_site_refinement_flags_posn
_atom_site_refinement_flags_adp
_atom_site_refinement_flags_occupancy
_atom_site_disorder_assembly
_atom_site_disorder_group
Te1 Te 0.500000 0.56722(3) 0.250000 0.01929(7) Uani 1 2 d S T P . .
Cl1 Cl 0.30394(6) 0.57133(8) 0.17654(5) 0.03194(18) Uani 1 1 d . . . . .
Cl2 Cl 0.48089(7) 0.73659(8) 0.33831(5) 0.03393(19) Uani 1 1 d . . . . .
Cl3 Cl 0.52253(7) 0.36845(8) 0.15376(5) 0.03270(18) Uani 1 1 d . . . . .
I2 I 0.49724(2) 0.10676(2) 0.45352(2) 0.02776(7) Uani 1 1 d . . . . .
N1 N 0.1804(10) 0.7064(18) 0.3093(7) 0.041(3) Uani 0.64(3) 1 d . . P A 1
H1 H 0.154271 0.773538 0.276597 0.049 Uiso 0.64(3) 1 calc R U P A 1
C1 C 0.2495(10) 0.7318(11) 0.3837(9) 0.043(2) Uani 0.64(3) 1 d . . P A 1
H2 H 0.268828 0.821363 0.399827 0.052 Uiso 0.64(3) 1 calc R U P A 1
C2 C 0.2909(13) 0.6305(13) 0.4349(8) 0.032(2) Uani 0.64(3) 1 d . . P A 1
H3 H 0.338872 0.647327 0.487296 0.038 Uiso 0.64(3) 1 calc R U P A 1
C3 C 0.2603(14) 0.4974(17) 0.4079(11) 0.029(3) Uani 0.64(3) 1 d . U P A 1
C4 C 0.1864(16) 0.472(2) 0.3320(10) 0.038(4) Uani 0.64(3) 1 d . . P A 1
H5 H 0.162566 0.383999 0.314982 0.046 Uiso 0.64(3) 1 calc R U P A 1
C5 C 0.1506(12) 0.580(2) 0.2839(7) 0.044(3) Uani 0.64(3) 1 d . . P A 1
H6 H 0.103308 0.565792 0.230944 0.053 Uiso 0.64(3) 1 calc R U P A 1
C6 C 0.3034(17) 0.3879(16) 0.4657(11) 0.055(4) Uani 0.64(3) 1 d . . P A 1
H7A H 0.380442 0.390494 0.485275 0.082 Uiso 0.64(3) 1 calc R U P A 1
H7B H 0.278646 0.301929 0.439685 0.082 Uiso 0.64(3) 1 calc R U P A 1
H7C H 0.279614 0.398772 0.510314 0.082 Uiso 0.64(3) 1 calc R U P A 1
N1A N 0.1551(17) 0.662(2) 0.2872(15) 0.032(4) Uani 0.36(3) 1 d . . P A 2
H1A H 0.116618 0.711778 0.246793 0.039 Uiso 0.36(3) 1 calc R U P A 2
C1A C 0.2231(19) 0.7209(15) 0.3517(18) 0.035(4) Uani 0.36(3) 1 d . . P A 2
H2A H 0.231990 0.815147 0.354728 0.042 Uiso 0.36(3) 1 calc R U P A 2
C2A C 0.278(3) 0.642(3) 0.4120(17) 0.037(4) Uani 0.36(3) 1 d . . P A 2
H3A H 0.327187 0.684755 0.457355 0.045 Uiso 0.36(3) 1 calc R U P A 2
C3A C 0.272(3) 0.509(3) 0.416(2) 0.027(4) Uani 0.36(3) 1 d . U P A 2
C4A C 0.209(3) 0.458(3) 0.345(2) 0.032(4) Uani 0.36(3) 1 d . . P A 2
H5A H 0.210468 0.364237 0.338948 0.038 Uiso 0.36(3) 1 calc R U P A 2
C5A C 0.145(3) 0.530(2) 0.283(2) 0.046(5) Uani 0.36(3) 1 d . . P A 2
H6A H 0.093923 0.487200 0.238391 0.055 Uiso 0.36(3) 1 calc R U P A 2
C6A C 0.333(2) 0.413(3) 0.4810(19) 0.046(6) Uani 0.36(3) 1 d . . P A 2
H7D H 0.403323 0.447540 0.509714 0.069 Uiso 0.36(3) 1 calc R U P A 2
H7E H 0.337690 0.325673 0.457744 0.069 Uiso 0.36(3) 1 calc R U P A 2
H7F H 0.295374 0.401949 0.517920 0.069 Uiso 0.36(3) 1 calc R U P A 2

loop_
_atom_site_aniso_label
_atom_site_aniso_U_11
_atom_site_aniso_U_22
_atom_site_aniso_U_33
_atom_site_aniso_U_23
_atom_site_aniso_U_13
_atom_site_aniso_U_12
Te1 0.02471(14) 0.01606(12) 0.01911(14) 0.000 0.01039(11) 0.000
Cl1 0.0249(4) 0.0328(4) 0.0363(5) 0.0023(3) 0.0089(3) 0.0021(3)
Cl2 0.0443(5) 0.0313(4) 0.0290(4) -0.0083(3) 0.0167(4) 0.0046(4)
Cl3 0.0404(5) 0.0297(4) 0.0296(4) -0.0071(3) 0.0147(4) 0.0012(4)
I2 0.03058(12) 0.02697(11) 0.02413(11) 0.00011(8) 0.00808(9) -0.00310(8)
N1 0.041(6) 0.050(7) 0.030(5) 0.011(4) 0.012(4) 0.023(5)
C1 0.052(6) 0.031(4) 0.040(6) -0.005(4) 0.010(4) 0.005(3)
C2 0.034(5) 0.027(4) 0.027(5) -0.005(3) 0.003(4) 0.000(3)
C3 0.030(5) 0.029(4) 0.030(4) -0.005(3) 0.013(3) -0.005(3)
C4 0.027(7) 0.058(9) 0.026(6) -0.008(5) 0.005(5) -0.004(5)
C5 0.036(5) 0.068(10) 0.025(4) -0.004(7) 0.007(3) 0.010(8)
C6 0.094(13) 0.038(5) 0.037(7) 0.004(4) 0.029(7) 0.005(6)
N1A 0.036(8) 0.033(9) 0.031(8) 0.004(7) 0.016(6) 0.006(7)
C1A 0.050(11) 0.014(5) 0.047(11) -0.006(6) 0.023(9) -0.005(6)
C2A 0.037(9) 0.034(6) 0.037(10) -0.009(6) 0.009(8) -0.006(6)
C3A 0.027(6) 0.033(6) 0.026(6) -0.002(4) 0.015(4) 0.000(4)
C4A 0.031(13) 0.028(7) 0.033(9) 0.001(6) 0.008(6) 0.007(7)
C5A 0.048(10) 0.031(10) 0.064(12) -0.012(9) 0.029(9) -0.002(9)
C6A 0.043(10) 0.054(13) 0.038(10) 0.008(9) 0.012(8) 0.026(10)

loop_
_atom_type_symbol
_atom_type_description
_atom_type_scat_dispersion_real
_atom_type_scat_dispersion_imag
_atom_type_scat_source
C C 0.0033 0.0016 'International Tables Vol C Tables 4.2.6.8 and 6.1.1.4'
H H 0.0000 0.0000 'International Tables Vol C Tables 4.2.6.8 and 6.1.1.4'
Cl Cl 0.1484 0.1585 'International Tables Vol C Tables 4.2.6.8 and 6.1.1.4'
I I -0.4742 1.8119 'International Tables Vol C Tables 4.2.6.8 and 6.1.1.4'
N N 0.0061 0.0033 'International Tables Vol C Tables 4.2.6.8 and 6.1.1.4'
Te Te -0.5308 1.6751 'International Tables Vol C Tables 4.2.6.8 and 6.1.1.4'

loop_
_geom_angle_atom_site_label_1
_geom_angle_atom_site_label_2
_geom_angle_atom_site_label_3
_geom_angle
_geom_angle_site_symmetry_1
_geom_angle_site_symmetry_3
_geom_angle_publ_flag
Cl1 Te1 Cl1 178.13(4) . 2_655 ?
Cl1 Te1 Cl3 91.18(3) 2_655 2_655 ?
Cl1 Te1 Cl3 90.19(3) . 2_655 ?
Cl1 Te1 Cl3 90.19(3) 2_655 . ?
Cl1 Te1 Cl3 91.18(3) . . ?
Cl2 Te1 Cl1 89.26(3) . . ?
Cl2 Te1 Cl1 89.42(3) . 2_655 ?
Cl2 Te1 Cl1 89.27(3) 2_655 2_655 ?
Cl2 Te1 Cl1 89.42(3) 2_655 . ?
Cl2 Te1 Cl2 90.48(4) 2_655 . ?
Cl2 Te1 Cl3 91.46(3) 2_655 . ?
Cl2 Te1 Cl3 178.01(3) . . ?
Cl2 Te1 Cl3 178.01(3) 2_655 2_655 ?
Cl2 Te1 Cl3 91.46(3) . 2_655 ?
Cl3 Te1 Cl3 86.59(4) 2_655 . ?
C1 N1 H1 119.2 . . ?
C1 N1 C5 121.6(10) . . ?
C5 N1 H1 119.2 . . ?
N1 C1 H2 119.8 . . ?
C2 C1 N1 120.4(9) . . ?
C2 C1 H2 119.8 . . ?
C1 C2 H3 121.0 . . ?
C1 C2 C3 118.0(11) . . ?
C3 C2 H3 121.0 . . ?
C2 C3 C6 117.3(13) . . ?
C4 C3 C2 121.5(16) . . ?
C4 C3 C6 121.1(14) . . ?
C3 C4 H5 121.8 . . ?
C5 C4 C3 116.5(17) . . ?
C5 C4 H5 121.8 . . ?
N1 C5 H6 119.0 . . ?
C4 C5 N1 122.1(12) . . ?
C4 C5 H6 119.0 . . ?
C3 C6 H7A 109.5 . . ?
C3 C6 H7B 109.5 . . ?
C3 C6 H7C 109.5 . . ?
H7A C6 H7B 109.5 . . ?
H7A C6 H7C 109.5 . . ?
H7B C6 H7C 109.5 . . ?
C1A N1A H1A 119.6 . . ?
C1A N1A C5A 121(2) . . ?
C5A N1A H1A 119.6 . . ?
N1A C1A H2A 121.3 . . ?
N1A C1A C2A 117.3(16) . . ?
C2A C1A H2A 121.3 . . ?
C1A C2A H3A 116.4 . . ?
C3A C2A C1A 127(2) . . ?
C3A C2A H3A 116.5 . . ?
C2A C3A C4A 111(3) . . ?
C2A C3A C6A 130(3) . . ?
C4A C3A C6A 118(3) . . ?
C3A C4A H5A 117.1 . . ?
C3A C4A C5A 126(3) . . ?
C5A C4A H5A 117.1 . . ?
N1A C5A C4A 117(3) . . ?
N1A C5A H6A 121.5 . . ?
C4A C5A H6A 121.5 . . ?
C3A C6A H7D 109.5 . . ?
C3A C6A H7E 109.5 . . ?
C3A C6A H7F 109.5 . . ?
H7D C6A H7E 109.5 . . ?
H7D C6A H7F 109.5 . . ?
H7E C6A H7F 109.5 . . ?

loop_
_geom_bond_atom_site_label_1
_geom_bond_atom_site_label_2
_geom_bond_distance
_geom_bond_site_symmetry_2
_geom_bond_publ_flag
Te1 Cl1 2.5168(8) 2_655 ?
Te1 Cl1 2.5168(8) . ?
Te1 Cl2 2.4086(8) . ?
Te1 Cl2 2.4086(8) 2_655 ?
Te1 Cl3 2.7347(8) . ?
Te1 Cl3 2.7347(8) 2_655 ?
I2 I2 2.7043(4) 5_656 ?
N1 H1 0.8800 . ?
N1 C1 1.356(9) . ?
N1 C5 1.362(12) . ?
C1 H2 0.9500 . ?
C1 C2 1.351(11) . ?
C2 H3 0.9500 . ?
C2 C3 1.43(2) . ?
C3 C4 1.399(17) . ?
C3 C6 1.48(2) . ?
C4 H5 0.9500 . ?
C4 C5 1.36(2) . ?
C5 H6 0.9500 . ?
C6 H7A 0.9800 . ?
C6 H7B 0.9800 . ?
C6 H7C 0.9800 . ?
N1A H1A 0.8800 . ?
N1A C1A 1.334(17) . ?
N1A C5A 1.336(18) . ?
C1A H2A 0.9500 . ?
C1A C2A 1.34(2) . ?
C2A H3A 0.9500 . ?
C2A C3A 1.33(4) . ?
C3A C4A 1.35(4) . ?
C3A C6A 1.52(4) . ?
C4A H5A 0.9500 . ?
C4A C5A 1.35(4) . ?
C5A H6A 0.9500 . ?
C6A H7D 0.9800 . ?
C6A H7E 0.9800 . ?
C6A H7F 0.9800 . ?

loop_
_geom_torsion_atom_site_label_1
_geom_torsion_atom_site_label_2
_geom_torsion_atom_site_label_3
_geom_torsion_atom_site_label_4
_geom_torsion
_geom_torsion_site_symmetry_1
_geom_torsion_site_symmetry_2
_geom_torsion_site_symmetry_3
_geom_torsion_site_symmetry_4
_geom_torsion_publ_flag
N1 C1 C2 C3 1(2) . . . . ?
C1 N1 C5 C4 1(2) . . . . ?
C1 C2 C3 C4 -3(3) . . . . ?
C1 C2 C3 C6 -177.9(16) . . . . ?
C2 C3 C4 C5 4(3) . . . . ?
C3 C4 C5 N1 -3(3) . . . . ?
C5 N1 C1 C2 0.1(17) . . . . ?
C6 C3 C4 C5 179.1(19) . . . . ?
N1A C1A C2A C3A -1(4) . . . . ?
C1A N1A C5A C4A -3(4) . . . . ?
C1A C2A C3A C4A 7(5) . . . . ?
C1A C2A C3A C6A 179(3) . . . . ?
C2A C3A C4A C5A -11(6) . . . . ?
C3A C4A C5A N1A 10(6) . . . . ?
C5A N1A C1A C2A -1(3) . . . . ?
C6A C3A C4A C5A 175(4) . . . . ?
